data_4307770
loop_
_publ_author_name
'Wayne Ouellette'
'Bruce S. Hudson'
'Jon Zubieta'

_publ_contact_author_address
;Department of Chemistry
111 College Place
Syracuse University
Syracuse, NY 13244    
;
_publ_contact_author_name 'Jon Zubieta'
_publ_section_title
;
Hydrothermal and Structural Chemistry of the Zinc(II)- and
Cadmium(II)-1,2,4-Triazolate Systems
;
_journal_name_full 'Inorganic Chemistry'
_journal_page_first 4887
_journal_page_last 4904
_journal_paper_doi 10.1021/ic062269a
_journal_volume 46
_journal_year 2007
_chemical_formula_sum 'C4 H6 N6 Zn'
_chemical_formula_weight 203.52
_chemical_name_systematic
; 
 ? 
;
_space_group_IT_number 61
_symmetry_cell_setting orthorhombic
_symmetry_space_group_name_Hall '-P 2ac 2ab'
_symmetry_space_group_name_H-M 'P b c a'
_atom_sites_solution_hydrogens geom
_atom_sites_solution_primary direct
_atom_sites_solution_secondary difmap
_audit_creation_method SHELXL-97
_cell_angle_alpha 90.00
_cell_angle_beta 90.00
_cell_angle_gamma 90.00
_cell_formula_units_Z 8
_cell_length_a 9.9639(8)
_cell_length_b 9.7061(8)
_cell_length_c 14.1313(9)
_cell_measurement_reflns_used 1424
_cell_measurement_temperature 90(2)
_cell_measurement_theta_max 22.16
_cell_measurement_theta_min 3.53
_cell_volume 1366.65(18)
_computing_cell_refinement 'Bruker SMART'
_computing_data_collection 'Bruker SMART'
_computing_data_reduction 'Bruker SAINT'
_computing_molecular_graphics 'Bruker SHELXTL'
_computing_publication_material 'Bruker SHELXTL'
_computing_structure_refinement 'SHELXL-97 (Sheldrick, 1997)'
_computing_structure_solution 'SHELXS-97 (Sheldrick, 1990)'
_diffrn_ambient_temperature 90(2)
_diffrn_detector_area_resol_mean 512
_diffrn_measured_fraction_theta_full 0.993
_diffrn_measured_fraction_theta_max 0.993
_diffrn_measurement_device_type 'APEX CCD area detector'
_diffrn_measurement_method 'Phi and omega scans'
_diffrn_radiation_monochromator graphite
_diffrn_radiation_probe x-ray
_diffrn_radiation_type MoK\a
_diffrn_radiation_wavelength 0.71073
_diffrn_reflns_av_R_equivalents 0.0570
_diffrn_reflns_av_sigmaI/netI 0.0319
_diffrn_reflns_limit_h_max 13
_diffrn_reflns_limit_h_min -13
_diffrn_reflns_limit_k_max 12
_diffrn_reflns_limit_k_min -12
_diffrn_reflns_limit_l_max 18
_diffrn_reflns_limit_l_min -18
_diffrn_reflns_number 13159
_diffrn_reflns_theta_full 28.07
_diffrn_reflns_theta_max 28.07
_diffrn_reflns_theta_min 2.88
_diffrn_source 'fine-focus sealed tube'
_diffrn_standards_decay_% 0.001
_exptl_absorpt_coefficient_mu 3.528
_exptl_absorpt_correction_T_max 0.8717
_exptl_absorpt_correction_T_min 0.8162
_exptl_absorpt_correction_type multi-scan
_exptl_absorpt_process_details 'SADABS SHELXL-97 (SHELDRICK, 1997)'
_exptl_crystal_colour cololess
_exptl_crystal_density_diffrn 1.978
_exptl_crystal_density_meas 0
_exptl_crystal_density_method 'not measured'
_exptl_crystal_description block
_exptl_crystal_F_000 816
_exptl_crystal_size_max 0.06
_exptl_crystal_size_mid 0.06
_exptl_crystal_size_min 0.04
_refine_diff_density_max 1.140
_refine_diff_density_min -0.758
_refine_diff_density_rms 0.123
_refine_ls_extinction_method none
_refine_ls_goodness_of_fit_ref 1.060
_refine_ls_hydrogen_treatment constr
_refine_ls_matrix_type full
_refine_ls_number_parameters 100
_refine_ls_number_reflns 1653
_refine_ls_number_restraints 0
_refine_ls_restrained_S_all 1.060
_refine_ls_R_factor_all 0.0618
_refine_ls_R_factor_gt 0.0460
_refine_ls_shift/su_max 0.000
_refine_ls_shift/su_mean 0.000
_refine_ls_structure_factor_coef Fsqd
_refine_ls_weighting_details 'calc w=1/[\s^2^(Fo^2^)+(0.0504P)^2^+4.2088P] where P=(Fo^2^+2Fc^2^)/3'
_refine_ls_weighting_scheme calc
_refine_ls_wR_factor_gt 0.1080
_refine_ls_wR_factor_ref 0.1161
_reflns_number_gt 1292
_reflns_number_total 1653
_reflns_threshold_expression >2sigma(I)
_cod_data_source_file ic062269a-file002_01.cif
_cod_data_source_block Compound_1_[Zn(trz)2]
_cod_depositor_comments
;
The following automatic conversions were performed:
'_symmetry_cell_setting' value 'Orthorhombic' changed to 'orthorhombic'
according to '/home/saulius/struct/CIF-dictionaries/cif_core.dic'
dictionary named 'cif_core.dic' version 2.4.1 from 2010-06-29.

Automatic conversion script
Id: cif_fix_enum 1527 2010-12-29 10:47:43Z saulius 
;
_cod_original_cell_volume 1366.6(3)
_cod_database_code 4307770

loop_
_symmetry_equiv_pos_as_xyz
'x, y, z'
'-x+1/2, -y, z+1/2'
'-x, y+1/2, -z+1/2'
'x+1/2, -y+1/2, -z'
'-x, -y, -z'
'x-1/2, y, -z-1/2'
'x, -y-1/2, z-1/2'
'-x-1/2, y-1/2, z'

loop_
_atom_site_label
_atom_site_type_symbol
_atom_site_fract_x
_atom_site_fract_y
_atom_site_fract_z
_atom_site_U_iso_or_equiv
_atom_site_adp_type
_atom_site_occupancy
_atom_site_symmetry_multiplicity
_atom_site_calc_flag
_atom_site_refinement_flags
_atom_site_disorder_assembly
_atom_site_disorder_group
Zn1 Zn -0.01510(4) 0.22735(5) 0.62108(3) 0.02103(18) Uani 1 1 d . . .
N1 N 0.0297(3) 0.0484(4) 0.6820(3) 0.0246(7) Uani 1 1 d . . .
N2 N 0.1361(7) -0.1366(7) 0.7156(5) 0.106(3) Uani 1 1 d . . .
H2' H 0.1929 -0.2057 0.7108 0.127 Uiso 1 1 calc R . .
N3 N 0.0367(3) -0.1323(4) 0.7768(2) 0.0233(7) Uani 1 1 d . . .
N4 N 0.1226(3) 0.2746(4) 0.5262(2) 0.0245(7) Uani 1 1 d . . .
N5 N 0.1077(6) 0.3788(8) 0.4644(5) 0.098(3) Uani 1 1 d . . .
H5 H 0.0362 0.4314 0.4594 0.117 Uiso 1 1 calc R . .
N6 N 0.3038(3) 0.2906(4) 0.4370(2) 0.0242(7) Uani 1 1 d . . .
C1 C -0.0232(5) -0.0158(5) 0.7551(4) 0.0376(11) Uani 1 1 d . . .
H1 H -0.0981 0.0190 0.7892 0.045 Uiso 1 1 calc R . .
C2 C 0.1407(7) -0.0262(6) 0.6627(5) 0.069(2) Uani 1 1 d . . .
H2 H 0.2093 -0.0028 0.6188 0.083 Uiso 1 1 calc R . .
C3 C 0.2438(4) 0.2280(5) 0.5089(3) 0.0338(10) Uani 1 1 d . . .
H3 H 0.2846 0.1562 0.5444 0.041 Uiso 1 1 calc R . .
C4 C 0.2165(6) 0.3896(8) 0.4129(5) 0.065(2) Uani 1 1 d . . .
H4 H 0.2313 0.4574 0.3655 0.078 Uiso 1 1 calc R . .

loop_
_atom_site_aniso_label
_atom_site_aniso_U_11
_atom_site_aniso_U_22
_atom_site_aniso_U_33
_atom_site_aniso_U_23
_atom_site_aniso_U_13
_atom_site_aniso_U_12
Zn1 0.0155(3) 0.0246(3) 0.0230(3) 0.00079(19) 0.00011(17) -0.00093(16)
N1 0.0229(18) 0.0227(18) 0.0283(18) 0.0006(14) 0.0011(14) -0.0009(13)
N2 0.120(6) 0.085(4) 0.113(5) 0.059(4) 0.084(5) 0.072(4)
N3 0.0193(17) 0.0238(17) 0.0266(17) -0.0011(14) 0.0052(13) 0.0000(13)
N4 0.0191(16) 0.0282(18) 0.0261(17) 0.0027(15) 0.0031(14) 0.0035(14)
N5 0.056(4) 0.128(6) 0.109(5) 0.085(5) 0.039(4) 0.055(4)
N6 0.0203(17) 0.0277(19) 0.0246(17) 0.0031(14) 0.0028(13) 0.0031(14)
C1 0.027(2) 0.044(3) 0.042(3) 0.013(2) 0.012(2) 0.011(2)
C2 0.082(5) 0.055(4) 0.071(4) 0.042(3) 0.059(4) 0.048(3)
C3 0.020(2) 0.046(3) 0.035(2) 0.013(2) 0.0014(19) 0.0064(19)
C4 0.037(3) 0.091(5) 0.068(4) 0.053(4) 0.022(3) 0.033(3)

loop_
_atom_type_symbol
_atom_type_description
_atom_type_scat_dispersion_real
_atom_type_scat_dispersion_imag
_atom_type_scat_source
C C 0.0033 0.0016 'International Tables Vol C Tables 4.2.6.8 and 6.1.1.4'
H H 0.0000 0.0000 'International Tables Vol C Tables 4.2.6.8 and 6.1.1.4'
N N 0.0061 0.0033 'International Tables Vol C Tables 4.2.6.8 and 6.1.1.4'
Zn Zn 0.2839 1.4301 'International Tables Vol C Tables 4.2.6.8 and 6.1.1.4'

loop_
_geom_angle_atom_site_label_1
_geom_angle_atom_site_label_2
_geom_angle_atom_site_label_3
_geom_angle
_geom_angle_site_symmetry_1
_geom_angle_site_symmetry_3
_geom_angle_publ_flag
N4 Zn1 N1 109.94(15) . . ?
N4 Zn1 N6 111.76(14) . 4_456 ?
N1 Zn1 N6 107.79(14) . 4_456 ?
N4 Zn1 N3 114.06(15) . 3_556 ?
N1 Zn1 N3 107.91(14) . 3_556 ?
N6 Zn1 N3 105.07(14) 4_456 3_556 ?
C1 N1 C2 103.5(4) . . ?
C1 N1 Zn1 131.5(3) . . ?
C2 N1 Zn1 124.4(3) . . ?
C2 N2 N3 112.1(5) . . ?
C1 N3 N2 102.5(4) . . ?
C1 N3 Zn1 134.9(3) . 3_546 ?
N2 N3 Zn1 122.3(3) . 3_546 ?
C3 N4 N5 103.9(4) . . ?
C3 N4 Zn1 133.4(3) . . ?
N5 N4 Zn1 122.7(3) . . ?
C4 N5 N4 109.3(5) . . ?
C3 N6 C4 103.4(4) . . ?
C3 N6 Zn1 133.2(3) . 4_556 ?
C4 N6 Zn1 123.1(3) . 4_556 ?
N3 C1 N1 114.1(4) . . ?
N2 C2 N1 107.2(5) . . ?
N4 C3 N6 113.6(4) . . ?
N5 C4 N6 109.7(5) . . ?

loop_
_geom_bond_atom_site_label_1
_geom_bond_atom_site_label_2
_geom_bond_distance
_geom_bond_site_symmetry_2
_geom_bond_publ_flag
Zn1 N4 1.972(3) . ?
Zn1 N1 1.989(4) . ?
Zn1 N6 1.991(3) 4_456 ?
Zn1 N3 1.996(3) 3_556 ?
N1 C1 1.317(6) . ?
N1 C2 1.350(6) . ?
N2 C2 1.308(7) . ?
N2 N3 1.316(6) . ?
N3 C1 1.315(6) . ?
N3 Zn1 1.996(3) 3_546 ?
N4 C3 1.313(5) . ?
N4 N5 1.344(6) . ?
N5 C4 1.310(7) . ?
N6 C3 1.325(5) . ?
N6 C4 1.340(6) . ?
N6 Zn1 1.991(3) 4_556 ?

loop_
_geom_torsion_atom_site_label_1
_geom_torsion_atom_site_label_2
_geom_torsion_atom_site_label_3
_geom_torsion_atom_site_label_4
_geom_torsion
_geom_torsion_site_symmetry_1
_geom_torsion_site_symmetry_2
_geom_torsion_site_symmetry_3
_geom_torsion_site_symmetry_4
_geom_torsion_publ_flag
N4 Zn1 N1 C1 171.3(4) . . . . ?
N6 Zn1 N1 C1 -66.6(5) 4_456 . . . ?
N3 Zn1 N1 C1 46.4(5) 3_556 . . . ?
N4 Zn1 N1 C2 2.0(6) . . . . ?
N6 Zn1 N1 C2 124.1(5) 4_456 . . . ?
N3 Zn1 N1 C2 -122.9(5) 3_556 . . . ?
C2 N2 N3 C1 3.0(9) . . . . ?
C2 N2 N3 Zn1 -172.1(6) . . . 3_546 ?
N1 Zn1 N4 C3 -14.7(5) . . . . ?
N6 Zn1 N4 C3 -134.4(4) 4_456 . . . ?
N3 Zn1 N4 C3 106.6(4) 3_556 . . . ?
N1 Zn1 N4 N5 169.7(5) . . . . ?
N6 Zn1 N4 N5 50.0(5) 4_456 . . . ?
N3 Zn1 N4 N5 -69.0(5) 3_556 . . . ?
C3 N4 N5 C4 0.8(8) . . . . ?
Zn1 N4 N5 C4 177.5(5) . . . . ?
N2 N3 C1 N1 2.8(7) . . . . ?
Zn1 N3 C1 N1 176.8(3) 3_546 . . . ?
C2 N1 C1 N3 -7.0(7) . . . . ?
Zn1 N1 C1 N3 -178.0(3) . . . . ?
N3 N2 C2 N1 -7.3(10) . . . . ?
C1 N1 C2 N2 8.3(8) . . . . ?
Zn1 N1 C2 N2 -179.9(5) . . . . ?
N5 N4 C3 N6 -3.4(6) . . . . ?
Zn1 N4 C3 N6 -179.6(3) . . . . ?
C4 N6 C3 N4 4.5(6) . . . . ?
Zn1 N6 C3 N4 177.9(3) 4_556 . . . ?
N4 N5 C4 N6 2.0(10) . . . . ?
C3 N6 C4 N5 -3.8(8) . . . . ?
Zn1 N6 C4 N5 -178.1(5) 4_556 . . . ?
